data_4307441
loop_
_publ_author_name
'Takuya Shiga'
'Nobuhiro Ito'
'Akiko Hidaka'
'Hisashi \=Okawa'
'Susumu Kitagawa'
'Masaaki Ohba'

_publ_contact_author_address
;Department of Synthetic Chemistry and Biological Chemistry,
Graduate School of Engineering,
Kyoto University,
Katsura, Nishikyo-ku, Kyoto 615-8510, Japan
;
_publ_contact_author_email ohba@sbchem.kyoto-u.ac.jp
_publ_contact_author_fax +81-75-383-2732
_publ_contact_author_name 'Masaaki Ohba'
_publ_contact_author_phone +81-75-383-2807
_publ_section_title
;
Series of Trinuclear NiIILnIIINiII Complexes Derived from
2,6-Di(acetoacetyl)pyridine: Synthesis, Structure, and Magnetism
;
_journal_name_full 'Inorganic Chemistry'
_journal_page_first 3492
_journal_page_last 3501
_journal_paper_doi 10.1021/ic0619153
_journal_volume 46
_journal_year 2007
_chemical_formula_moiety 'C30 H36 Dy N5 O21 Ni2 '
_chemical_formula_sum 'C30 H36 Dy N5 Ni2 O21'
_chemical_formula_weight 1082.54
_space_group_IT_number 15
_symmetry_cell_setting monoclinic
_symmetry_Int_Tables_number 15
_symmetry_space_group_name_Hall '-C 2yc'
_symmetry_space_group_name_H-M 'C 1 2/c 1'
_cell_angle_alpha 90
_cell_angle_beta 99.187(1)
_cell_angle_gamma 90
_cell_formula_units_Z 4
_cell_length_a 14.0708(6)
_cell_length_b 17.2309(9)
_cell_length_c 16.2927(9)
_cell_measurement_reflns_used 18520
_cell_measurement_temperature 183.2
_cell_measurement_theta_max 27.4
_cell_measurement_theta_min 1.3
_cell_volume 3899.5(3)
_computing_cell_refinement PROCESS-AUTO
_computing_data_collection PROCESS-AUTO
_computing_data_reduction 'teXsan Ver. 1.11'
_computing_publication_material 'teXsan Ver. 1.11'
_computing_structure_refinement 'teXsan Ver. 1.10'
_computing_structure_solution DirectMethod
_diffrn_detector_area_resol_mean 10.00
_diffrn_measured_fraction_theta_full 0.9937
_diffrn_measured_fraction_theta_max 0.9937
_diffrn_measurement_device_type 'Rigaku RAXIS-RAPID Imaging Plate'
_diffrn_measurement_method \w
_diffrn_radiation_type 'Mo K\a'
_diffrn_radiation_wavelength 0.7107
_diffrn_reflns_av_R_equivalents 0.033
_diffrn_reflns_limit_h_max 18
_diffrn_reflns_limit_h_min 0
_diffrn_reflns_limit_k_max 22
_diffrn_reflns_limit_k_min 0
_diffrn_reflns_limit_l_max 20
_diffrn_reflns_limit_l_min -21
_diffrn_reflns_number 16553
_diffrn_reflns_theta_full 27.42
_diffrn_reflns_theta_max 27.42
_exptl_absorpt_coefficient_mu 2.946
_exptl_absorpt_correction_T_max 0.290
_exptl_absorpt_correction_T_min 0.229
_exptl_absorpt_correction_type multi-scan
_exptl_absorpt_process_details '(Higashi, 1995)'
_exptl_crystal_colour green
_exptl_crystal_density_diffrn 1.844
_exptl_crystal_density_method 'not measured'
_exptl_crystal_description prism
_exptl_crystal_size_max 0.460
_exptl_crystal_size_mid 0.430
_exptl_crystal_size_min 0.420
_refine_diff_density_max 1.11
_refine_diff_density_min -0.72
_refine_ls_extinction_method none
_refine_ls_goodness_of_fit_ref 0.998
_refine_ls_hydrogen_treatment noref
_refine_ls_number_parameters 277
_refine_ls_number_reflns 4421
_refine_ls_R_factor_gt 0.0298
_refine_ls_shift/su_max 0.0073
_refine_ls_structure_factor_coef Fsqd
_refine_ls_weighting_details 'w = 1/[\s^2^(Fo^2^) + (0.08800(Max(Fo^2^,0) + 2Fc^2^)/3)^2^]'
_refine_ls_weighting_scheme calc
_refine_ls_wR_factor_ref 0.1040
_reflns_number_gt 4055
_reflns_number_total 4423
_reflns_threshold_expression F^2^>2.0\s(F^2^)
_cod_data_source_file ic0619153si20061007_020931_14.cif
_cod_data_source_block 9_Ni2Dy_C_[Ni2Dy(L)2(NO3)3(MeOH)4]
_cod_depositor_comments
;

  Following atoms were removed leaving only those belonging to
  asymmetric unit:

  O(2*) O -0.1718(2) 0.1438(1) 0.2008(1) 0.0243(5) Uani 1.00 d . . .
  O(3*) O 0.1108(1) 0.0881(1) 0.1517(1) 0.0231(5) Uani 1.00 d . . .
  O(5*) O 0.0419(2) 0.2405(1) 0.1759(1) 0.0306(6) Uani 1.00 d . . .
  O(8*) O -0.0673(2) -0.0062(1) 0.2073(1) 0.0285(6) Uani 1.00 d . . .
  N(1*) N -0.0655(2) 0.1188(2) 0.0880(2) 0.0206(6) Uani 1.00 d . . .
  O(4*) O 0.3070(2) 0.0732(2) 0.1163(1) 0.0317(6) Uani 1.00 d . . .
  Ni(*) Ni -0.24486(3) 0.11452(3) 0.29219(3) 0.0244(1) Uani 1.00 d . . .
  C(4*) C -0.2182(2) 0.1498(2) 0.1254(2) 0.0228(7) Uani 1.00 d . . .
  C(10*) C 0.0951(2) 0.0848(2) 0.0713(2) 0.0220(7) Uani 1.00 d . . .
  N(2*) N -0.0105(2) 0.2935(2) 0.1348(2) 0.0274(7) Uani 1.00 d . . .
  C(5*) C -0.1568(2) 0.1395(2) 0.0593(2) 0.0232(7) Uani 1.00 d . . .
  C(9*) C -0.0061(2) 0.1044(2) 0.0331(2) 0.0231(7) Uani 1.00 d . . .
  C(12*) C 0.2628(2) 0.0578(2) 0.0455(2) 0.0269(8) Uani 1.00 d . . .
  O(1*) O -0.3711(2) 0.1482(2) 0.2321(1) 0.0358(8) Uani 1.00 d . . .
  O(10*) O -0.2247(2) 0.2243(2) 0.3468(2) 0.0412(7) Uani 1.00 d . . .
  O(11*) O -0.2643(2) 0.0048(2) 0.2359(2) 0.0400(7) Uani 1.00 d . . .
  C(3*) C -0.3151(2) 0.1623(2) 0.1026(2) 0.0273(8) Uani 1.00 d . . .
  C(11*) C 0.1616(2) 0.0667(2) 0.0202(2) 0.0257(8) Uani 1.00 d . . .
  O(6*) O -0.0968(2) 0.2959(2) 0.1361(2) 0.0429(7) Uani 1.00 d . . .
  O(7*) O 0.0304(2) 0.3396(2) 0.0950(2) 0.0585(10) Uani 1.00 d . . .
  C(6*) C -0.1905(2) 0.1483(2) -0.0253(2) 0.0292(8) Uani 1.00 d . . .
  C(8*) C -0.0349(3) 0.1110(2) -0.0523(2) 0.0317(9) Uani 1.00 d . . .
  C(13*) C 0.3232(3) 0.0300(2) -0.0166(2) 0.0344(9) Uani 1.00 d . . .
  C(2*) C -0.3858(2) 0.1642(2) 0.1563(2) 0.0314(9) Uani 1.00 d . . .
  C(14*) C -0.2846(7) 0.2869(6) 0.335(1) 0.069(3) Uani 0.50 d P . .
  C(14'*) C -0.2667(9) 0.2649(8) 0.403(1) 0.091(5) Uani 0.50 d P . .
  H(12*) H -0.1663 0.2363 0.3554 0.0359 Uiso 1.00 calc . . .
  C(15*) C -0.3387(4) -0.0471(3) 0.2451(3) 0.063(2) Uani 1.00 d . . .
  H(15*) H -0.2100 -0.0192 0.2238 0.0359 Uiso 1.00 calc . . .
  H(4*) H -0.3461 0.1693 0.0499 0.0359 Uiso 1.00 calc . . .
  H(8*) H 0.1373 0.0631 -0.0372 0.0359 Uiso 1.00 calc . . .
  C(7*) C -0.1293(3) 0.1338(2) -0.0816(2) 0.0353(10) Uani 1.00 d . . .
  H(5*) H -0.2513 0.1595 -0.0453 0.0359 Uiso 1.00 calc . . .
  H(7*) H 0.0039 0.1047 -0.0901 0.0359 Uiso 1.00 calc . . .
  H(9*) H 0.2872 0.0166 -0.0667 0.0359 Uiso 1.00 calc . . .
  H(10*) H 0.3574 -0.0122 0.0040 0.0359 Uiso 1.00 calc . . .
  H(11*) H 0.3775 0.0613 -0.0212 0.0359 Uiso 1.00 calc . . .
  C(1*) C -0.4874(2) 0.1836(3) 0.1198(3) 0.045(1) Uani 1.00 d . . .
  H(13*) H -0.2626 0.3353 0.3215 0.0855 Uiso 0.50 calc P . .
  H(14*) H -0.3499 0.2791 0.3081 0.0855 Uiso 0.50 calc P . .
  H(13'*) H -0.2278 0.2978 0.4384 0.0921 Uiso 0.50 calc P . .
  H(14'*) H -0.3151 0.2417 0.4251 0.0921 Uiso 0.50 calc P . .
  H(16*) H -0.3290 -0.0776 0.2974 0.0359 Uiso 1.00 calc . . .
  H(17*) H -0.3381 -0.0915 0.2205 0.0359 Uiso 1.00 calc . . .
  H(18*) H -0.3936 -0.0231 0.2337 0.0359 Uiso 1.00 calc . . .
  H(6*) H -0.1507 0.1326 -0.1391 0.0359 Uiso 1.00 calc . . .
  H(1*) H -0.4908 0.2025 0.0672 0.0359 Uiso 1.00 calc . . .
  H(2*) H -0.5106 0.2311 0.1424 0.0359 Uiso 1.00 calc . . .
  H(3*) H -0.5323 0.1629 0.1443 0.0359 Uiso 1.00 calc . . .

  Andrius Merkys
  2013-11-08
;
_cod_original_formula_sum 'C30 H36 Dy N5 O21 Ni2 '
_cod_database_code 4307441

loop_
_symmetry_equiv_pos_as_xyz
x,y,z
-x,y,1/2-z
-x,-y,-z
x,-y,1/2+z
1/2+x,1/2+y,z
1/2-x,1/2+y,1/2-z
1/2-x,1/2-y,-z
1/2+x,1/2-y,1/2+z

loop_
_atom_site_label
_atom_site_type_symbol
_atom_site_fract_x
_atom_site_fract_y
_atom_site_fract_z
_atom_site_U_iso_or_equiv
_atom_site_adp_type
_atom_site_occupancy
_atom_site_calc_flag
_atom_site_refinement_flags
_atom_site_disorder_assembly
_atom_site_disorder_group
Dy Dy 0.0000 0.12759(1) 0.2500 0.01943(7) Uani 1.00 d S . .
Ni Ni 0.24486(3) 0.11452(3) 0.20781(3) 0.0244(1) Uani 1.00 d . . .
O(1) O 0.3711(2) 0.1482(2) 0.2679(1) 0.0358(8) Uani 1.00 d . . .
O(2) O 0.1718(2) 0.1438(1) 0.2992(1) 0.0243(5) Uani 1.00 d . . .
O(3) O -0.1108(1) 0.0881(1) 0.3483(1) 0.0231(5) Uani 1.00 d . . .
O(4) O -0.3070(2) 0.0732(2) 0.3837(1) 0.0317(6) Uani 1.00 d . . .
O(5) O -0.0419(2) 0.2405(1) 0.3241(1) 0.0306(6) Uani 1.00 d . . .
O(6) O 0.0968(2) 0.2959(2) 0.3639(2) 0.0429(7) Uani 1.00 d . . .
O(7) O -0.0304(2) 0.3396(2) 0.4050(2) 0.0585(10) Uani 1.00 d . . .
O(8) O 0.0673(2) -0.0062(1) 0.2927(1) 0.0285(6) Uani 1.00 d . . .
O(9) O 0.0000 -0.1160(2) 0.2500 0.040(1) Uani 1.00 d S . .
O(10) O 0.2247(2) 0.2243(2) 0.1532(2) 0.0412(7) Uani 1.00 d . . .
O(11) O 0.2643(2) 0.0048(2) 0.2641(2) 0.0400(7) Uani 1.00 d . . .
N(1) N 0.0655(2) 0.1188(2) 0.4120(2) 0.0206(6) Uani 1.00 d . . .
N(2) N 0.0105(2) 0.2935(2) 0.3652(2) 0.0274(7) Uani 1.00 d . . .
N(3) N 0.0000 -0.0453(2) 0.2500 0.0269(10) Uani 1.00 d S . .
C(1) C 0.4874(2) 0.1836(3) 0.3802(3) 0.045(1) Uani 1.00 d . . .
C(2) C 0.3858(2) 0.1642(2) 0.3437(2) 0.0314(9) Uani 1.00 d . . .
C(3) C 0.3151(2) 0.1623(2) 0.3974(2) 0.0273(8) Uani 1.00 d . . .
C(4) C 0.2182(2) 0.1498(2) 0.3746(2) 0.0228(7) Uani 1.00 d . . .
C(5) C 0.1568(2) 0.1395(2) 0.4407(2) 0.0232(7) Uani 1.00 d . . .
C(6) C 0.1905(2) 0.1483(2) 0.5253(2) 0.0292(8) Uani 1.00 d . . .
C(7) C 0.1293(3) 0.1338(2) 0.5816(2) 0.0353(10) Uani 1.00 d . . .
C(8) C 0.0349(3) 0.1110(2) 0.5523(2) 0.0317(9) Uani 1.00 d . . .
C(9) C 0.0061(2) 0.1044(2) 0.4669(2) 0.0231(7) Uani 1.00 d . . .
C(10) C -0.0951(2) 0.0848(2) 0.4287(2) 0.0220(7) Uani 1.00 d . . .
C(11) C -0.1616(2) 0.0667(2) 0.4798(2) 0.0257(8) Uani 1.00 d . . .
C(12) C -0.2628(2) 0.0578(2) 0.4545(2) 0.0269(8) Uani 1.00 d . . .
C(13) C -0.3232(3) 0.0300(2) 0.5166(2) 0.0344(9) Uani 1.00 d . . .
C(14) C 0.2846(7) 0.2869(6) 0.165(1) 0.069(3) Uani 0.50 d P . .
C(14') C 0.2667(9) 0.2649(8) 0.097(1) 0.091(5) Uani 0.50 d P . .
C(15) C 0.3387(4) -0.0471(3) 0.2549(3) 0.063(2) Uani 1.00 d . . .
H(1) H 0.4908 0.2025 0.4328 0.0359 Uiso 1.00 calc . . .
H(2) H 0.5106 0.2311 0.3576 0.0359 Uiso 1.00 calc . . .
H(3) H 0.5323 0.1629 0.3557 0.0359 Uiso 1.00 calc . . .
H(4) H 0.3461 0.1693 0.4501 0.0359 Uiso 1.00 calc . . .
H(5) H 0.2513 0.1595 0.5453 0.0359 Uiso 1.00 calc . . .
H(6) H 0.1507 0.1326 0.6391 0.0359 Uiso 1.00 calc . . .
H(7) H -0.0039 0.1047 0.5901 0.0359 Uiso 1.00 calc . . .
H(8) H -0.1373 0.0631 0.5372 0.0359 Uiso 1.00 calc . . .
H(9) H -0.2872 0.0166 0.5667 0.0359 Uiso 1.00 calc . . .
H(10) H -0.3574 -0.0122 0.4960 0.0359 Uiso 1.00 calc . . .
H(11) H -0.3775 0.0613 0.5212 0.0359 Uiso 1.00 calc . . .
H(12) H 0.1663 0.2363 0.1446 0.0359 Uiso 1.00 calc . . .
H(13) H 0.2626 0.3353 0.1785 0.0855 Uiso 0.50 calc P . .
H(13') H 0.2278 0.2978 0.0616 0.0921 Uiso 0.50 calc P . .
H(14) H 0.3499 0.2791 0.1919 0.0855 Uiso 0.50 calc P . .
H(14') H 0.3151 0.2417 0.0749 0.0921 Uiso 0.50 calc P . .
H(15) H 0.2100 -0.0192 0.2762 0.0359 Uiso 1.00 calc . . .
H(16) H 0.3290 -0.0776 0.2026 0.0359 Uiso 1.00 calc . . .
H(17) H 0.3381 -0.0915 0.2795 0.0359 Uiso 1.00 calc . . .
H(18) H 0.3936 -0.0231 0.2663 0.0359 Uiso 1.00 calc . . .

loop_
_atom_site_aniso_label
_atom_site_aniso_U_11
_atom_site_aniso_U_22
_atom_site_aniso_U_33
_atom_site_aniso_U_12
_atom_site_aniso_U_13
_atom_site_aniso_U_23
Dy 0.0181(1) 0.0232(1) 0.0177(1) 0.0000 0.00520(8) 0.0000
Ni 0.0184(2) 0.0349(2) 0.0207(2) 0.0014(2) 0.0059(2) -0.0027(2)
O(1) 0.021(1) 0.056(2) 0.032(2) -0.002(1) 0.007(1) -0.008(1)
O(2) 0.022(1) 0.032(1) 0.019(1) -0.0007(9) 0.0040(8) -0.0043(9)
O(3) 0.0219(10) 0.030(1) 0.018(1) -0.0008(9) 0.0047(8) -0.0010(9)
O(4) 0.024(1) 0.047(2) 0.026(1) -0.005(1) 0.0079(9) 0.004(1)
O(5) 0.025(1) 0.033(1) 0.034(1) -0.0006(10) 0.0057(9) -0.009(1)
O(6) 0.028(1) 0.040(2) 0.059(2) -0.006(1) 0.001(1) -0.007(1)
O(7) 0.057(2) 0.061(2) 0.058(2) 0.012(2) 0.010(2) -0.033(2)
O(8) 0.033(1) 0.030(1) 0.023(1) -0.0009(10) 0.0060(9) -0.0008(9)
O(9) 0.068(3) 0.022(2) 0.032(2) 0.0000 0.012(2) 0.0000
O(10) 0.026(1) 0.039(2) 0.063(2) 0.001(1) 0.018(1) 0.016(1)
O(11) 0.042(1) 0.042(2) 0.038(1) 0.015(1) 0.010(1) 0.004(1)
N(1) 0.019(1) 0.024(1) 0.020(1) 0.0004(9) 0.0053(10) -0.0024(9)
N(2) 0.033(1) 0.024(1) 0.025(1) 0.002(1) 0.003(1) -0.002(1)
N(3) 0.039(2) 0.027(2) 0.017(2) 0.0000 0.011(1) 0.0000
C(1) 0.017(1) 0.076(3) 0.044(2) -0.002(2) 0.008(1) -0.017(2)
C(2) 0.019(1) 0.037(2) 0.038(2) 0.003(1) 0.004(1) -0.007(2)
C(3) 0.022(1) 0.035(2) 0.024(2) -0.002(1) 0.003(1) -0.005(1)
C(4) 0.022(1) 0.026(2) 0.021(1) 0.003(1) 0.005(1) -0.002(1)
C(5) 0.023(1) 0.026(2) 0.022(1) 0.000(1) 0.005(1) -0.004(1)
C(6) 0.026(1) 0.041(2) 0.020(1) -0.003(1) 0.003(1) -0.004(1)
C(7) 0.036(2) 0.051(2) 0.018(2) -0.002(2) 0.003(1) -0.004(1)
C(8) 0.033(2) 0.047(2) 0.016(1) -0.003(2) 0.007(1) -0.002(1)
C(9) 0.026(1) 0.027(2) 0.018(1) 0.003(1) 0.006(1) 0.000(1)
C(10) 0.024(1) 0.025(2) 0.018(1) 0.005(1) 0.008(1) -0.001(1)
C(11) 0.028(1) 0.030(2) 0.020(1) 0.004(1) 0.008(1) 0.000(1)
C(12) 0.029(2) 0.031(2) 0.023(1) 0.003(1) 0.013(1) -0.001(1)
C(13) 0.033(2) 0.043(2) 0.031(2) 0.001(1) 0.016(1) 0.009(2)
C(14) 0.029(4) 0.035(5) 0.14(1) -0.003(4) 0.005(6) -0.009(7)
C(14') 0.071(8) 0.065(8) 0.16(1) 0.018(6) 0.079(9) 0.068(9)
C(15) 0.078(3) 0.060(3) 0.056(3) 0.033(3) 0.024(2) 0.012(2)

loop_
_atom_type_symbol
_atom_type_description
_atom_type_scat_dispersion_real
_atom_type_scat_dispersion_imag
_atom_type_scat_source
C C 0.003 0.002
;International Tables for Crystallography
(1992, Vol. C, Tables 4.2.6.8 and 6.1.1.1)
;
H H 0.000 0.000
;International Tables for Crystallography
(1992, Vol. C, Table 6.1.1.2)
;
N N 0.006 0.003
;International Tables for Crystallography
(1992, Vol. C, Tables 4.2.6.8 and 6.1.1.1)
;
Ni Ni 0.339 1.112
;International Tables for Crystallography
(1992, Vol. C, Tables 4.2.6.8 and 6.1.1.1)
;
O O 0.011 0.006
;International Tables for Crystallography
(1992, Vol. C, Tables 4.2.6.8 and 6.1.1.1)
;
Dy Dy -0.189 4.410
;International Tables for Crystallography
(1992, Vol. C, Tables 4.2.6.8 and 6.1.1.1)
;

loop_
_geom_angle_atom_site_label_1
_geom_angle_atom_site_label_2
_geom_angle_atom_site_label_3
_geom_angle
_geom_angle_site_symmetry_1
_geom_angle_site_symmetry_2
_geom_angle_site_symmetry_3
_geom_angle_publ_flag
O(2) Dy O(2) 166.8(1) . . 2_555 yes
O(2) Dy O(3) 120.50(7) . . . yes
O(2) Dy O(3) 63.56(7) . . 2_555 yes
O(2) Dy O(5) 92.97(7) . . . yes
O(2) Dy O(5) 76.32(8) . . 2_555 yes
O(2) Dy O(8) 73.03(8) . . . yes
O(2) Dy O(8) 119.95(8) . . 2_555 yes
O(2) Dy N(1) 60.78(8) . . . yes
O(2) Dy N(1) 120.08(8) . . 2_555 yes
O(2) Dy O(3) 63.56(7) 2_555 . . yes
O(2) Dy O(3) 120.50(7) 2_555 . 2_555 yes
O(2) Dy O(5) 76.32(8) 2_555 . . yes
O(2) Dy O(5) 92.97(7) 2_555 . 2_555 yes
O(2) Dy O(8) 119.95(8) 2_555 . . yes
O(2) Dy O(8) 73.03(8) 2_555 . 2_555 yes
O(2) Dy N(1) 120.08(8) 2_555 . . yes
O(2) Dy N(1) 60.78(8) 2_555 . 2_555 yes
O(3) Dy O(3) 148.4(1) . . 2_555 yes
O(3) Dy O(5) 70.83(8) . . . yes
O(3) Dy O(5) 140.10(8) . . 2_555 yes
O(3) Dy O(8) 79.71(8) . . . yes
O(3) Dy O(8) 71.71(7) . . 2_555 yes
O(3) Dy N(1) 60.09(7) . . . yes
O(3) Dy N(1) 117.88(7) . . 2_555 yes
O(3) Dy O(5) 140.10(8) 2_555 . . yes
O(3) Dy O(5) 70.83(8) 2_555 . 2_555 yes
O(3) Dy O(8) 71.71(7) 2_555 . . yes
O(3) Dy O(8) 79.71(8) 2_555 . 2_555 yes
O(3) Dy N(1) 117.88(7) 2_555 . . yes
O(3) Dy N(1) 60.09(7) 2_555 . 2_555 yes
O(5) Dy O(5) 72.5(1) . . 2_555 yes
O(5) Dy O(8) 134.68(8) . . . yes
O(5) Dy O(8) 139.21(7) . . 2_555 yes
O(5) Dy N(1) 67.81(8) . . . yes
O(5) Dy N(1) 118.02(8) . . 2_555 yes
O(5) Dy O(8) 139.21(7) 2_555 . . yes
O(5) Dy O(8) 134.68(8) 2_555 . 2_555 yes
O(5) Dy N(1) 118.02(8) 2_555 . . yes
O(5) Dy N(1) 67.81(8) 2_555 . 2_555 yes
O(8) Dy O(8) 50.3(1) . . 2_555 yes
O(8) Dy N(1) 67.79(7) . . . yes
O(8) Dy N(1) 105.94(8) . . 2_555 yes
O(8) Dy N(1) 105.94(8) 2_555 . . yes
O(8) Dy N(1) 67.79(7) 2_555 . 2_555 yes
N(1) Dy N(1) 173.5(1) . . 2_555 yes
O(1) Ni O(2) 94.91(10) . . . yes
O(1) Ni O(3) 174.8(1) . . 2_555 yes
O(1) Ni O(4) 90.50(10) . . 2_555 yes
O(1) Ni O(10) 89.8(1) . . . yes
O(1) Ni O(11) 90.2(1) . . . yes
O(2) Ni O(3) 80.73(9) . . 2_555 yes
O(2) Ni O(4) 172.6(1) . . 2_555 yes
O(2) Ni O(10) 92.2(1) . . . yes
O(2) Ni O(11) 87.1(1) . . . yes
O(3) Ni O(4) 94.10(10) 2_555 . 2_555 yes
O(3) Ni O(10) 87.57(10) 2_555 . . yes
O(3) Ni O(11) 92.4(1) 2_555 . . yes
O(4) Ni O(10) 92.9(1) 2_555 . . yes
O(4) Ni O(11) 87.9(1) 2_555 . . yes
O(10) Ni O(11) 179.2(1) . . . yes
Ni O(1) C(2) 123.3(2) . . . yes
Dy O(2) Ni 109.07(9) . . . yes
Dy O(2) C(4) 129.9(2) . . . yes
Ni O(2) C(4) 118.8(2) . . . yes
Dy O(3) Ni 106.44(9) . . 2_555 yes
Dy O(3) C(10) 129.6(2) . . . yes
Ni O(3) C(10) 117.7(2) 2_555 . . yes
Ni O(4) C(12) 123.9(2) 2_555 . . yes
Dy O(5) N(2) 131.7(2) . . . yes
Dy O(8) N(3) 96.8(2) . . . yes
Ni O(10) C(14) 128.1(6) . . . yes
Ni O(10) C(14') 135.1(5) . . . yes
C(14) O(10) C(14') 50.4(8) . . . yes
Ni O(11) C(15) 125.1(3) . . . yes
Dy N(1) C(5) 119.4(2) . . . yes
Dy N(1) C(9) 121.2(2) . . . yes
C(5) N(1) C(9) 118.7(3) . . . yes
O(5) N(2) O(6) 120.2(3) . . . yes
O(5) N(2) O(7) 117.1(3) . . . yes
O(6) N(2) O(7) 122.7(3) . . . yes
O(8) N(3) O(8) 116.2(4) . . 2_555 yes
O(8) N(3) O(9) 121.9(2) . . . yes
O(8) N(3) O(9) 121.9(2) 2_555 . . yes
O(1) C(2) C(1) 116.0(3) . . . yes
O(1) C(2) C(3) 125.4(3) . . . yes
C(1) C(2) C(3) 118.5(3) . . . yes
C(2) C(3) C(4) 126.7(3) . . . yes
O(2) C(4) C(3) 126.6(3) . . . yes
O(2) C(4) C(5) 114.2(3) . . . yes
C(3) C(4) C(5) 119.2(3) . . . yes
N(1) C(5) C(4) 114.3(3) . . . yes
N(1) C(5) C(6) 122.0(3) . . . yes
C(4) C(5) C(6) 123.7(3) . . . yes
C(5) C(6) C(7) 119.3(3) . . . yes
C(6) C(7) C(8) 119.0(3) . . . yes
C(7) C(8) C(9) 118.4(3) . . . yes
N(1) C(9) C(8) 122.6(3) . . . yes
N(1) C(9) C(10) 114.7(3) . . . yes
C(8) C(9) C(10) 122.6(3) . . . yes
O(3) C(10) C(9) 114.0(3) . . . yes
O(3) C(10) C(11) 126.7(3) . . . yes
C(9) C(10) C(11) 119.4(3) . . . yes
C(10) C(11) C(12) 126.1(3) . . . yes
O(4) C(12) C(11) 124.9(3) . . . yes
O(4) C(12) C(13) 116.0(3) . . . yes
C(11) C(12) C(13) 119.1(3) . . . yes
O(10) C(14) C(14') 64.5(7) . . . yes
O(10) C(14') C(14) 65.1(8) . . . yes

loop_
_geom_bond_atom_site_label_1
_geom_bond_atom_site_label_2
_geom_bond_distance
_geom_bond_site_symmetry_1
_geom_bond_site_symmetry_2
_geom_bond_publ_flag
Dy O(2) 2.438(2) . . yes
Dy O(2) 2.438(2) . 2_555 yes
Dy O(3) 2.500(2) . . yes
Dy O(3) 2.500(2) . 2_555 yes
Dy O(5) 2.412(2) . . yes
Dy O(5) 2.412(2) . 2_555 yes
Dy O(8) 2.547(2) . . yes
Dy O(8) 2.547(2) . 2_555 yes
Dy N(1) 2.657(3) . . yes
Dy N(1) 2.657(3) . 2_555 yes
Ni O(1) 1.974(2) . . yes
Ni O(2) 2.004(2) . . yes
Ni O(3) 2.013(2) . 2_555 yes
Ni O(4) 1.977(2) . 2_555 yes
Ni O(10) 2.090(3) . . yes
Ni O(11) 2.100(3) . . yes
O(1) C(2) 1.250(4) . . yes
O(2) C(4) 1.301(4) . . yes
O(3) C(10) 1.296(4) . . yes
O(4) C(12) 1.248(4) . . yes
O(5) N(2) 1.291(4) . . yes
O(6) N(2) 1.219(4) . . yes
O(7) N(2) 1.225(4) . . yes
O(8) N(3) 1.274(3) . . yes
O(9) N(3) 1.219(5) . . yes
O(10) C(14) 1.365(10) . . yes
O(10) C(14') 1.359(9) . . yes
O(11) C(15) 1.403(5) . . yes
N(1) C(5) 1.343(4) . . yes
N(1) C(9) 1.341(4) . . yes
C(1) C(2) 1.495(4) . . yes
C(2) C(3) 1.426(4) . . yes
C(3) C(4) 1.372(4) . . yes
C(4) C(5) 1.495(4) . . yes
C(5) C(6) 1.392(5) . . yes
C(6) C(7) 1.378(5) . . yes
C(7) C(8) 1.394(5) . . yes
C(8) C(9) 1.391(4) . . yes
C(9) C(10) 1.499(4) . . yes
C(10) C(11) 1.383(4) . . yes
C(11) C(12) 1.426(4) . . yes
C(12) C(13) 1.500(4) . . yes
C(14) C(14') 1.16(2) . . yes

loop_
_geom_contact_atom_site_label_1
_geom_contact_atom_site_label_2
_geom_contact_distance
_geom_contact_site_symmetry_1
_geom_contact_site_symmetry_2
_geom_contact_publ_flag
Dy O(3) 2.500(2) . . ?
Dy O(3) 2.500(2) . 2_555 ?
Dy O(8) 2.547(2) . . ?
Dy O(8) 2.547(2) . 2_555 ?
Dy N(1) 2.657(3) . . ?
Dy N(1) 2.657(3) . 2_555 ?
O(1) C(1) 3.420(4) . 2_655 ?
O(4) C(1) 3.456(5) . 1_455 ?
O(6) C(6) 3.379(4) . 7_556 ?
O(6) C(15) 3.529(6) . 6_555 ?
O(7) C(15) 3.426(6) . 5_455 ?
O(7) C(13) 3.429(5) . 7_456 ?
O(7) C(1) 3.479(6) . 7_556 ?
O(8) C(8) 3.587(4) . 3_556 ?
O(9) C(8) 3.336(3) . 3_556 ?
O(9) C(8) 3.336(3) . 4_554 ?
O(9) C(7) 3.539(4) . 3_556 ?
O(9) C(7) 3.539(4) . 4_554 ?
O(9) C(14) 3.543(10) . 5_445 ?
O(9) C(14) 3.543(10) . 6_545 ?
O(11) C(13) 3.587(4) . 3_556 ?
N(3) C(8) 3.522(4) . 3_556 ?
N(3) C(8) 3.522(4) . 4_554 ?
C(3) C(6) 3.504(5) . 7_556 ?
C(3) C(13) 3.593(5) . 3_556 ?
C(8) C(10) 3.480(5) . 3_556 ?
C(14') C(14') 3.17(4) . 7_555 ?
